data_2216454
loop_
_publ_author_name
'Lai-Ping Zhang'
'Zhi-Fang Jia'
'Ting-Ting Han'
'Ying-Ying Liu'

_publ_section_title
;
 Methyl (4-acetylphenoxy)acetate
;
_journal_coeditor_code FL2177
_journal_issue 12
_journal_name_full 'Acta Crystallographica Section E'
_journal_page_first o4731
_journal_page_last o4731
_journal_paper_doi 10.1107/S1600536807057893
_journal_volume 63
_journal_year 2007
_chemical_formula_iupac 'C11 H12 O4'
_chemical_formula_moiety 'C11 H12 O4'
_chemical_formula_sum 'C11 H12 O4'
_chemical_formula_weight 208.21
_chemical_name_systematic
;
Methyl 4-acetylphenoxyacetate
;
_space_group_IT_number 15
_symmetry_cell_setting monoclinic
_symmetry_space_group_name_Hall '-C 2yc'
_symmetry_space_group_name_H-M 'C 1 2/c 1'
_atom_sites_solution_hydrogens geom
_atom_sites_solution_primary direct
_atom_sites_solution_secondary difmap
_audit_creation_method SHELXL-97
_cell_angle_alpha 90.00
_cell_angle_beta 92.2300(10)
_cell_angle_gamma 90.00
_cell_formula_units_Z 8
_cell_length_a 24.6900(10)
_cell_length_b 7.5580(6)
_cell_length_c 11.1280(9)
_cell_measurement_reflns_used 2421
_cell_measurement_temperature 273(2)
_cell_measurement_theta_max 28.2
_cell_measurement_theta_min 3.3
_cell_volume 2075.0(2)
_computing_cell_refinement 'SAINT (Bruker, 1999)'
_computing_data_collection 'SMART (Bruker, 1997)'
_computing_data_reduction 'SAINT (Bruker,1999)'
_computing_molecular_graphics 'SHELXTL-Plus (Sheldrick, 1990)'
_computing_publication_material 'SHELXL97 (Sheldrick, 1997)'
_computing_structure_refinement 'SHELXL97 (Sheldrick, 1997)'
_computing_structure_solution 'SHELXS97 (Sheldrick, 1997)'
_diffrn_ambient_temperature 273(2)
_diffrn_measured_fraction_theta_full 0.984
_diffrn_measured_fraction_theta_max 0.947
_diffrn_measurement_device_type 'Bruker APEX CCD area-detector'
_diffrn_measurement_method '\w scans'
_diffrn_radiation_monochromator graphite
_diffrn_radiation_source 'fine-focus sealed tube'
_diffrn_radiation_type MoK\a
_diffrn_radiation_wavelength 0.71069
_diffrn_reflns_av_R_equivalents 0.0226
_diffrn_reflns_av_sigmaI/netI 0.0244
_diffrn_reflns_limit_h_max 20
_diffrn_reflns_limit_h_min -32
_diffrn_reflns_limit_k_max 9
_diffrn_reflns_limit_k_min -9
_diffrn_reflns_limit_l_max 13
_diffrn_reflns_limit_l_min -14
_diffrn_reflns_number 6117
_diffrn_reflns_theta_full 25.00
_diffrn_reflns_theta_max 28.21
_diffrn_reflns_theta_min 3.30
_diffrn_standards_number 0
_exptl_absorpt_coefficient_mu 0.102
_exptl_absorpt_correction_T_max 0.980
_exptl_absorpt_correction_T_min 0.970
_exptl_absorpt_correction_type empirical
_exptl_absorpt_process_details '(SADABS; Sheldrick, 1996)'
_exptl_crystal_colour Colorless
_exptl_crystal_density_diffrn 1.333
_exptl_crystal_density_method 'not measured'
_exptl_crystal_description Block
_exptl_crystal_F_000 880
_exptl_crystal_size_max 0.40
_exptl_crystal_size_mid 0.30
_exptl_crystal_size_min 0.25
_refine_diff_density_max 0.207
_refine_diff_density_min -0.195
_refine_ls_extinction_method none
_refine_ls_goodness_of_fit_ref 1.060
_refine_ls_hydrogen_treatment constr
_refine_ls_matrix_type full
_refine_ls_number_parameters 136
_refine_ls_number_reflns 2421
_refine_ls_number_restraints 0
_refine_ls_restrained_S_all 1.060
_refine_ls_R_factor_all 0.0592
_refine_ls_R_factor_gt 0.0470
_refine_ls_shift/su_max <0.001
_refine_ls_shift/su_mean <0.001
_refine_ls_structure_factor_coef Fsqd
_refine_ls_weighting_details 'calc w=1/[\s^2^(Fo^2^)+(0.0810P)^2^+0.3709P] where P=(Fo^2^+2Fc^2^)/3'
_refine_ls_weighting_scheme calc
_refine_ls_wR_factor_gt 0.1320
_refine_ls_wR_factor_ref 0.1438
_reflns_number_gt 1872
_reflns_number_total 2421
_reflns_threshold_expression I>2\s(I)
_cod_data_source_file fl2177.cif
_cod_data_source_block I
_cod_depositor_comments
;
The following automatic conversions were performed:

'_chemical_melting_point' value 'not measured' was changed to '?' -
the value is undefined or not given.

Automatic conversion script
Id: cif_fix_values 1646 2011-03-28 12:23:43Z adriana 

The following automatic conversions were performed:

'_chemical_melting_point' value 'not measured' was changed to '?' -
the value is undefined or not given.

Automatic conversion script
Id: cif_fix_values 1715 2011-07-08 13:25:40Z adriana 
;
_cod_original_sg_symbol_H-M 'C 2/c'
_cod_database_code 2216454
_cod_database_fobs_code 2216454

loop_
_symmetry_equiv_pos_as_xyz
'x, y, z'
'-x, y, -z+1/2'
'x+1/2, y+1/2, z'
'-x+1/2, y+1/2, -z+1/2'
'-x, -y, -z'
'x, -y, z-1/2'
'-x+1/2, -y+1/2, -z'
'x+1/2, -y+1/2, z-1/2'

loop_
_atom_site_type_symbol
_atom_site_label
_atom_site_fract_x
_atom_site_fract_y
_atom_site_fract_z
_atom_site_U_iso_or_equiv
_atom_site_adp_type
_atom_site_calc_flag
_atom_site_refinement_flags
_atom_site_occupancy
C C1 0.23473(6) 0.5091(3) 0.57792(15) 0.0612(4) Uani d . 1
H H1A 0.2014 0.5370 0.6155 0.092 Uiso calc R 1
H H1B 0.2285 0.4154 0.5208 0.092 Uiso calc R 1
H H1C 0.2477 0.6119 0.5373 0.092 Uiso calc R 1
C C2 0.27612(5) 0.45135(19) 0.67172(12) 0.0462(3) Uani d . 1
C C3 0.33143(5) 0.40001(17) 0.63545(11) 0.0402(3) Uani d . 1
C C4 0.36934(5) 0.34295(19) 0.72408(12) 0.0446(3) Uani d . 1
H H4 0.3596 0.3384 0.8039 0.054 Uiso calc R 1
C C5 0.42082(5) 0.29360(19) 0.69471(12) 0.0465(3) Uani d . 1
H H5 0.4456 0.2557 0.7544 0.056 Uiso calc R 1
C C6 0.43570(5) 0.30052(18) 0.57537(12) 0.0428(3) Uani d . 1
C C7 0.39911(5) 0.3578(2) 0.48646(12) 0.0482(3) Uani d . 1
H H7 0.4091 0.3632 0.4068 0.058 Uiso calc R 1
C C8 0.34732(5) 0.40702(19) 0.51710(12) 0.0458(3) Uani d . 1
H H8 0.3227 0.4455 0.4573 0.055 Uiso calc R 1
C C9 0.50411(5) 0.2400(2) 0.43547(12) 0.0478(3) Uani d . 1
H H9A 0.5012 0.3564 0.3991 0.057 Uiso calc R 1
H H9B 0.4814 0.1589 0.3886 0.057 Uiso calc R 1
C C10 0.56212(5) 0.17801(18) 0.43853(12) 0.0448(3) Uani d . 1
C C11 0.63673(7) 0.1337(3) 0.31544(18) 0.0683(5) Uani d . 1
H H11A 0.6459 0.1441 0.2327 0.102 Uiso calc R 1
H H11B 0.6412 0.0131 0.3410 0.102 Uiso calc R 1
H H11C 0.6601 0.2085 0.3640 0.102 Uiso calc R 1
O O1 0.26456(5) 0.4471(2) 0.77717(10) 0.0760(4) Uani d . 1
O O2 0.48748(4) 0.24604(15) 0.55592(9) 0.0551(3) Uani d . 1
O O3 0.58735(4) 0.12804(18) 0.52558(10) 0.0651(3) Uani d . 1
O O4 0.58085(4) 0.18728(16) 0.32852(10) 0.0598(3) Uani d . 1

loop_
_atom_site_aniso_label
_atom_site_aniso_U_11
_atom_site_aniso_U_22
_atom_site_aniso_U_33
_atom_site_aniso_U_12
_atom_site_aniso_U_13
_atom_site_aniso_U_23
C1 0.0409(7) 0.0861(12) 0.0568(9) 0.0101(7) 0.0047(6) 0.0061(8)
C2 0.0401(7) 0.0560(8) 0.0428(7) -0.0026(6) 0.0065(5) -0.0018(6)
C3 0.0369(6) 0.0444(7) 0.0394(7) -0.0024(5) 0.0032(5) -0.0017(5)
C4 0.0442(7) 0.0570(8) 0.0328(6) -0.0010(6) 0.0033(5) -0.0023(5)
C5 0.0417(7) 0.0619(8) 0.0356(7) 0.0034(6) -0.0034(5) -0.0007(6)
C6 0.0348(6) 0.0548(8) 0.0389(7) 0.0008(5) 0.0016(5) -0.0031(5)
C7 0.0426(7) 0.0674(9) 0.0346(7) 0.0035(6) 0.0039(5) 0.0027(6)
C8 0.0389(7) 0.0598(8) 0.0384(7) 0.0036(6) -0.0001(5) 0.0046(6)
C9 0.0378(7) 0.0668(9) 0.0389(7) 0.0043(6) 0.0027(5) -0.0006(6)
C10 0.0397(7) 0.0509(7) 0.0440(7) -0.0004(5) 0.0023(5) -0.0050(6)
C11 0.0483(8) 0.0781(11) 0.0800(12) 0.0131(7) 0.0222(8) 0.0037(9)
O1 0.0512(7) 0.1315(12) 0.0459(6) 0.0128(7) 0.0118(5) 0.0011(6)
O2 0.0374(5) 0.0899(8) 0.0381(5) 0.0112(5) 0.0021(4) -0.0023(5)
O3 0.0523(6) 0.0943(9) 0.0485(6) 0.0169(6) -0.0022(5) -0.0011(5)
O4 0.0454(6) 0.0848(8) 0.0501(6) 0.0140(5) 0.0117(4) 0.0036(5)

loop_
_atom_type_symbol
_atom_type_description
_atom_type_scat_dispersion_real
_atom_type_scat_dispersion_imag
_atom_type_scat_source
C C 0.0033 0.0016 'International Tables Vol C Tables 4.2.6.8 and 6.1.1.4'
H H 0.0000 0.0000 'International Tables Vol C Tables 4.2.6.8 and 6.1.1.4'
O O 0.0106 0.0060 'International Tables Vol C Tables 4.2.6.8 and 6.1.1.4'

loop_
_geom_angle_atom_site_label_1
_geom_angle_atom_site_label_2
_geom_angle_atom_site_label_3
_geom_angle
C2 C1 H1A 109.5
C2 C1 H1B 109.5
H1A C1 H1B 109.5
C2 C1 H1C 109.5
H1A C1 H1C 109.5
H1B C1 H1C 109.5
O1 C2 C3 120.35(13)
O1 C2 C1 119.99(13)
C3 C2 C1 119.66(12)
C8 C3 C4 118.25(12)
C8 C3 C2 122.82(12)
C4 C3 C2 118.92(12)
C5 C4 C3 120.95(12)
C5 C4 H4 119.5
C3 C4 H4 119.5
C4 C5 C6 119.78(12)
C4 C5 H5 120.1
C6 C5 H5 120.1
O2 C6 C7 124.70(12)
O2 C6 C5 114.98(11)
C7 C6 C5 120.31(12)
C6 C7 C8 119.40(12)
C6 C7 H7 120.3
C8 C7 H7 120.3
C7 C8 C3 121.31(12)
C7 C8 H8 119.3
C3 C8 H8 119.3
O2 C9 C10 107.38(11)
O2 C9 H9A 110.2
C10 C9 H9A 110.2
O2 C9 H9B 110.2
C10 C9 H9B 110.2
H9A C9 H9B 108.5
O3 C10 O4 125.20(10)
O3 C10 C9 125.67(13)
O4 C10 C9 109.14(11)
O4 C11 H11A 109.5
O4 C11 H11B 109.5
H11A C11 H11B 109.5
O4 C11 H11C 109.5
H11A C11 H11C 109.5
H11B C11 H11C 109.5
C6 O2 C9 117.77(10)
C10 O4 C11 116.40(10)

loop_
_geom_bond_atom_site_label_1
_geom_bond_atom_site_label_2
_geom_bond_distance
C1 C2 1.497(2)
C1 H1A 0.9600
C1 H1B 0.9600
C1 H1C 0.9600
C2 O1 1.219(2)
C2 C3 1.4903(18)
C3 C8 1.3898(18)
C3 C4 1.4010(18)
C4 C5 1.3761(18)
C4 H4 0.9300
C5 C6 1.3926(18)
C5 H5 0.9300
C6 O2 1.368(2)
C6 C7 1.3830(18)
C7 C8 1.3871(18)
C7 H7 0.9300
C8 H8 0.9300
C9 O2 1.418(2)
C9 C10 1.5062(19)
C9 H9A 0.9700
C9 H9B 0.9700
C10 O3 1.193(2)
C10 O4 1.327(2)
C11 O4 1.4505(17)
C11 H11A 0.9600
C11 H11B 0.9600
C11 H11C 0.9600

loop_
_geom_torsion_atom_site_label_1
_geom_torsion_atom_site_label_2
_geom_torsion_atom_site_label_3
_geom_torsion_atom_site_label_4
_geom_torsion
O1 C2 C3 C8 -178.17(14)
C1 C2 C3 C8 1.6(2)
O1 C2 C3 C4 1.5(2)
C1 C2 C3 C4 -178.75(13)
C8 C3 C4 C5 -0.6(2)
C2 C3 C4 C5 179.75(13)
C3 C4 C5 C6 0.1(2)
C4 C5 C6 O2 -179.04(12)
C4 C5 C6 C7 0.4(2)
O2 C6 C7 C8 178.92(13)
C5 C6 C7 C8 -0.5(2)
C6 C7 C8 C3 0.0(2)
C4 C3 C8 C7 0.5(2)
C2 C3 C8 C7 -179.83(13)
O2 C9 C10 O3 6.3(2)
O2 C9 C10 O4 -173.91(12)
C7 C6 O2 C9 -3.0(2)
C5 C6 O2 C9 176.37(13)
C10 C9 O2 C6 179.56(11)
O3 C10 O4 C11 -0.8(2)
C9 C10 O4 C11 179.40(13)

loop_
_cod_related_entry_id
_cod_related_entry_database
_cod_related_entry_code
1 ChemSpider 211432
